data_7248633
loop_
_publ_author_name
'Alfuth, Jan'
'Czapik, Agnieszka'
'Zadykowicz, Beata'
'Olszewska, Teresa'

_publ_section_title
;
 Hydrogen and chalcogen bonds in crystals of chalcogenadiazolecarboxylic
 acids -- competition or cooperation?
;
_journal_issue 22
_journal_name_full CrystEngComm
_journal_page_first 2918
_journal_page_last 2927
_journal_paper_doi 10.1039/D4CE00273C
_journal_volume 26
_journal_year 2024
_chemical_formula_moiety 'C7 H4 N2 O2 S'
_chemical_formula_sum 'C7 H4 N2 O2 S'
_chemical_formula_weight 180.18
_space_group_crystal_system monoclinic
_space_group_IT_number 14
_space_group_name_Hall '-P 2yn'
_space_group_name_H-M_alt 'P 1 21/n 1'
_atom_sites_solution_hydrogens geom
_atom_sites_solution_primary direct
_audit_creation_method SHELXL-2019/3
_audit_update_record
;
2024-02-13 deposited with the CCDC.	2024-05-13 downloaded from the CCDC.
;
_cell_angle_alpha 90
_cell_angle_beta 92.866(4)
_cell_angle_gamma 90
_cell_formula_units_Z 4
_cell_length_a 3.70347(15)
_cell_length_b 6.3835(3)
_cell_length_c 29.2533(11)
_cell_measurement_reflns_used 2107
_cell_measurement_temperature 100(2)
_cell_measurement_theta_max 27.9650
_cell_measurement_theta_min 3.2400
_cell_volume 690.72(5)
_computing_cell_refinement 'CrysAlisPro 1.171.41.112a (Rigaku Oxford Diffraction, 2021)'
_computing_data_collection 'CrysAlisPro 1.171.41.112a (Rigaku Oxford Diffraction, 2021)'
_computing_data_reduction 'CrysAlisPro 1.171.41.112a (Rigaku Oxford Diffraction, 2021)'
_computing_structure_refinement 'SHELXL-2019/2 (Sheldrick, 2019)'
_computing_structure_solution 'SHELXT 2018/2 (Sheldrick, 2018)'
_diffrn_ambient_temperature 100(2)
_diffrn_detector_area_resol_mean 16.1544
_diffrn_measured_fraction_theta_full 0.998
_diffrn_measured_fraction_theta_max 0.852
_diffrn_measurement_device_type 'Xcalibur, Eos'
_diffrn_measurement_method '\w scans'
_diffrn_radiation_type MoK\a
_diffrn_radiation_wavelength 0.71073
_diffrn_reflns_av_R_equivalents 0.0381
_diffrn_reflns_av_unetI/netI 0.0387
_diffrn_reflns_Laue_measured_fraction_full 0.998
_diffrn_reflns_Laue_measured_fraction_max 0.852
_diffrn_reflns_limit_h_max 4
_diffrn_reflns_limit_h_min -4
_diffrn_reflns_limit_k_max 8
_diffrn_reflns_limit_k_min -8
_diffrn_reflns_limit_l_max 38
_diffrn_reflns_limit_l_min -35
_diffrn_reflns_number 5655
_diffrn_reflns_point_group_measured_fraction_full 0.998
_diffrn_reflns_point_group_measured_fraction_max 0.852
_diffrn_reflns_theta_full 25.242
_diffrn_reflns_theta_max 28.559
_diffrn_reflns_theta_min 3.267
_diffrn_source 'fine-focus sealed X-ray tube'
_exptl_absorpt_coefficient_mu 0.416
_exptl_absorpt_correction_T_max 1.00000
_exptl_absorpt_correction_T_min 0.86511
_exptl_absorpt_correction_type multi-scan
_exptl_absorpt_process_details
;
CrysAlisPro 1.171.41.112a (Rigaku Oxford Diffraction, 2021)
Empirical absorption correction using spherical harmonics,
implemented in SCALE3 ABSPACK scaling algorithm.
;
_exptl_crystal_colour colourless
_exptl_crystal_density_diffrn 1.733
_exptl_crystal_description needle
_exptl_crystal_F_000 368
_exptl_crystal_size_max 0.300
_exptl_crystal_size_mid 0.040
_exptl_crystal_size_min 0.020
_refine_diff_density_max 0.355
_refine_diff_density_min -0.286
_refine_diff_density_rms 0.067
_refine_ls_extinction_method none
_refine_ls_goodness_of_fit_ref 1.089
_refine_ls_hydrogen_treatment constr
_refine_ls_matrix_type full
_refine_ls_number_parameters 110
_refine_ls_number_reflns 1485
_refine_ls_number_restraints 0
_refine_ls_restrained_S_all 1.089
_refine_ls_R_factor_all 0.0508
_refine_ls_R_factor_gt 0.0404
_refine_ls_shift/su_max 0.001
_refine_ls_shift/su_mean 0.000
_refine_ls_structure_factor_coef Fsqd
_refine_ls_weighting_details 'w=1/[\s^2^(Fo^2^)+(0.0222P)^2^+0.7084P] where P=(Fo^2^+2Fc^2^)/3'
_refine_ls_weighting_scheme calc
_refine_ls_wR_factor_gt 0.0766
_refine_ls_wR_factor_ref 0.0806
_reflns_Friedel_coverage 0.000
_reflns_number_gt 1279
_reflns_number_total 1485
_reflns_threshold_expression 'I > 2\s(I)'
_cod_data_source_file d4ce00273c2.cif
_cod_data_source_block 2S
_cod_depositor_comments 'Adding full bibliography for 7248632--7248640.cif.'
_cod_original_sg_symbol_H-M 'P 21/n'
_cod_database_code 7248633
_shelx_shelxl_version_number 2019/3
_shelx_space_group_comment
;
The symmetry employed for this shelxl refinement is uniquely defined
by the following loop, which should always be used as a source of
symmetry information in preference to the above space-group names.
They are only intended as comments.
;
_shelx_estimated_absorpt_t_min 0.885
_shelx_estimated_absorpt_t_max 0.992

loop_
_space_group_symop_operation_xyz
'x, y, z'
'-x+1/2, y+1/2, -z+1/2'
'-x, -y, -z'
'x-1/2, -y-1/2, z-1/2'

loop_
_atom_site_label
_atom_site_type_symbol
_atom_site_fract_x
_atom_site_fract_y
_atom_site_fract_z
_atom_site_U_iso_or_equiv
_atom_site_adp_type
_atom_site_occupancy
_atom_site_site_symmetry_order
_atom_site_calc_flag
_atom_site_refinement_flags_posn
_atom_site_refinement_flags_adp
_atom_site_refinement_flags_occupancy
_atom_site_disorder_assembly
_atom_site_disorder_group
S2 S 0.57962(14) 0.08831(9) 0.70583(2) 0.01461(15) Uani 1 1 d . . . . .
O1 O 0.2720(4) 0.2437(2) 0.51051(5) 0.0215(4) Uani 1 1 d . . . . .
H1 H 0.324004 0.157856 0.490089 0.032 Uiso 1 1 calc R U . . .
O2 O 0.5640(4) 0.0107(2) 0.55558(5) 0.0190(4) Uani 1 1 d . . . . .
N1 N 0.3996(5) 0.3144(3) 0.71410(6) 0.0147(4) Uani 1 1 d . . . . .
N3 N 0.5568(4) 0.0738(3) 0.65076(6) 0.0124(4) Uani 1 1 d . . . . .
C4 C 0.3124(5) 0.3125(3) 0.58932(7) 0.0111(4) Uani 1 1 d . . . . .
C5 C 0.1501(5) 0.5042(3) 0.58198(7) 0.0132(4) Uani 1 1 d . . . . .
H5 H 0.091922 0.546845 0.551383 0.016 Uiso 1 1 calc R U . . .
C6 C 0.0660(5) 0.6408(3) 0.61814(7) 0.0136(4) Uani 1 1 d . . . . .
H6 H -0.044555 0.772091 0.611240 0.016 Uiso 1 1 calc R U . . .
C7 C 0.1412(5) 0.5868(3) 0.66246(7) 0.0138(4) Uani 1 1 d . . . . .
H7 H 0.082906 0.678378 0.686603 0.017 Uiso 1 1 calc R U . . .
C8 C 0.3087(5) 0.3906(3) 0.67201(7) 0.0123(4) Uani 1 1 d . . . . .
C9 C 0.3973(5) 0.2522(3) 0.63573(7) 0.0108(4) Uani 1 1 d . . . . .
C10 C 0.3946(5) 0.1742(3) 0.55061(7) 0.0134(4) Uani 1 1 d . . . . .

loop_
_atom_site_aniso_label
_atom_site_aniso_U_11
_atom_site_aniso_U_22
_atom_site_aniso_U_33
_atom_site_aniso_U_23
_atom_site_aniso_U_13
_atom_site_aniso_U_12
S2 0.0176(3) 0.0162(3) 0.0100(2) 0.0020(2) 0.00037(19) 0.0010(2)
O1 0.0358(9) 0.0205(9) 0.0080(7) -0.0022(6) -0.0004(7) 0.0133(7)
O2 0.0299(9) 0.0160(9) 0.0111(7) -0.0016(6) 0.0006(6) 0.0091(7)
N1 0.0166(9) 0.0165(10) 0.0110(9) -0.0014(7) 0.0014(7) -0.0009(7)
N3 0.0151(8) 0.0123(9) 0.0099(8) 0.0011(7) 0.0014(7) -0.0007(7)
C4 0.0119(9) 0.0118(11) 0.0096(9) -0.0003(8) 0.0018(8) -0.0009(8)
C5 0.0146(10) 0.0141(11) 0.0110(10) 0.0019(8) 0.0003(8) -0.0001(8)
C6 0.0144(10) 0.0081(11) 0.0186(11) 0.0007(8) 0.0020(8) -0.0001(8)
C7 0.0155(10) 0.0110(11) 0.0151(10) -0.0047(9) 0.0041(8) -0.0010(8)
C8 0.0121(9) 0.0137(11) 0.0114(10) -0.0015(8) 0.0024(8) -0.0035(8)
C9 0.0114(9) 0.0092(11) 0.0119(10) -0.0008(8) 0.0013(8) -0.0027(8)
C10 0.0148(10) 0.0142(11) 0.0114(10) 0.0002(8) 0.0014(8) 0.0003(9)

loop_
_atom_type_symbol
_atom_type_description
_atom_type_scat_dispersion_real
_atom_type_scat_dispersion_imag
_atom_type_scat_source
C C 0.0033 0.0016 'International Tables Vol C Tables 4.2.6.8 and 6.1.1.4'
H H 0.0000 0.0000 'International Tables Vol C Tables 4.2.6.8 and 6.1.1.4'
N N 0.0061 0.0033 'International Tables Vol C Tables 4.2.6.8 and 6.1.1.4'
O O 0.0106 0.0060 'International Tables Vol C Tables 4.2.6.8 and 6.1.1.4'
S S 0.1246 0.1234 'International Tables Vol C Tables 4.2.6.8 and 6.1.1.4'

loop_
_geom_angle_atom_site_label_1
_geom_angle_atom_site_label_2
_geom_angle_atom_site_label_3
_geom_angle
_geom_angle_site_symmetry_1
_geom_angle_site_symmetry_3
_geom_angle_publ_flag
N3 S2 N1 101.54(9) . . ?
C10 O1 H1 109.5 . . ?
C8 N1 S2 105.74(14) . . ?
C9 N3 S2 106.13(14) . . ?
C5 C4 C9 117.43(18) . . ?
C5 C4 C10 121.08(18) . . ?
C9 C4 C10 121.48(18) . . ?
C4 C5 C6 122.79(19) . . ?
C4 C5 H5 118.6 . . ?
C6 C5 H5 118.6 . . ?
C7 C6 C5 120.95(19) . . ?
C7 C6 H6 119.5 . . ?
C5 C6 H6 119.5 . . ?
C6 C7 C8 118.63(19) . . ?
C6 C7 H7 120.7 . . ?
C8 C7 H7 120.7 . . ?
N1 C8 C7 125.70(19) . . ?
N1 C8 C9 113.45(18) . . ?
C7 C8 C9 120.85(19) . . ?
N3 C9 C4 127.51(18) . . ?
N3 C9 C8 113.14(18) . . ?
C4 C9 C8 119.35(19) . . ?
O2 C10 O1 123.16(19) . . ?
O2 C10 C4 122.82(19) . . ?
O1 C10 C4 114.01(18) . . ?

loop_
_geom_bond_atom_site_label_1
_geom_bond_atom_site_label_2
_geom_bond_distance
_geom_bond_site_symmetry_2
_geom_bond_publ_flag
S2 N3 1.6117(17) . ?
S2 N1 1.6135(19) . ?
O1 C10 1.314(2) . ?
O1 H1 0.8400 . ?
O2 C10 1.223(3) . ?
N1 C8 1.351(3) . ?
N3 C9 1.347(3) . ?
C4 C5 1.376(3) . ?
C4 C9 1.431(3) . ?
C4 C10 1.479(3) . ?
C5 C6 1.417(3) . ?
C5 H5 0.9500 . ?
C6 C7 1.357(3) . ?
C6 H6 0.9500 . ?
C7 C8 1.419(3) . ?
C7 H7 0.9500 . ?
C8 C9 1.431(3) . ?

loop_
_geom_torsion_atom_site_label_1
_geom_torsion_atom_site_label_2
_geom_torsion_atom_site_label_3
_geom_torsion_atom_site_label_4
_geom_torsion
_geom_torsion_site_symmetry_1
_geom_torsion_site_symmetry_2
_geom_torsion_site_symmetry_3
_geom_torsion_site_symmetry_4
_geom_torsion_publ_flag
N3 S2 N1 C8 0.28(15) . . . . ?
N1 S2 N3 C9 -0.57(15) . . . . ?
C9 C4 C5 C6 0.0(3) . . . . ?
C10 C4 C5 C6 179.81(19) . . . . ?
C4 C5 C6 C7 -0.5(3) . . . . ?
C5 C6 C7 C8 0.4(3) . . . . ?
S2 N1 C8 C7 180.00(17) . . . . ?
S2 N1 C8 C9 0.1(2) . . . . ?
C6 C7 C8 N1 -179.84(19) . . . . ?
C6 C7 C8 C9 0.1(3) . . . . ?
S2 N3 C9 C4 -179.21(17) . . . . ?
S2 N3 C9 C8 0.7(2) . . . . ?
C5 C4 C9 N3 -179.61(19) . . . . ?
C10 C4 C9 N3 0.5(3) . . . . ?
C5 C4 C9 C8 0.5(3) . . . . ?
C10 C4 C9 C8 -179.33(18) . . . . ?
N1 C8 C9 N3 -0.5(3) . . . . ?
C7 C8 C9 N3 179.57(18) . . . . ?
N1 C8 C9 C4 179.37(17) . . . . ?
C7 C8 C9 C4 -0.5(3) . . . . ?
C5 C4 C10 O2 174.0(2) . . . . ?
C9 C4 C10 O2 -6.1(3) . . . . ?
C5 C4 C10 O1 -5.5(3) . . . . ?
C9 C4 C10 O1 174.38(19) . . . . ?
